data_7039966
loop_
_publ_author_name
'Aguiar, Sara R M M de'
'St\"oger, Berthold'
'Pittenauer, Ernst'
'Allmaier, G\"unter'
'Veiros, Luis F.'
'Kirchner, Karl'

_publ_section_title
;
 Structural diversity of halocarbonyl molybdenum and tungsten PNP pincer
 complexes through ligand modifications.
;
_journal_issue 35
_journal_name_full 'Dalton transactions (Cambridge, England : 2003)'
_journal_page_first 13834
_journal_page_last 13845
_journal_paper_doi 10.1039/c6dt02251k
_journal_volume 45
_journal_year 2016
_chemical_formula_moiety 'C27 H33 I2 N3 O2 P2 W1'
_chemical_formula_sum 'C27 H33 I2 N3 O2 P2 W'
_chemical_formula_weight 931.2
_chemical_name_systematic ' ?'
_chemical_properties_physical Air-sensitive
_space_group_IT_number 14
_symmetry_cell_setting monoclinic
_symmetry_Int_Tables_number 14
_symmetry_space_group_name_Hall '-P 2ybc'
_symmetry_space_group_name_H-M 'P 1 21/c 1'
_audit_creation_method 'Jana2006 Version : 24/09/2013'
_audit_update_record
;
2016-05-06 deposited with the CCDC.
2016-07-20 downloaded from the CCDC.
;
_cell_angle_alpha 90
_cell_angle_beta 100.1730(10)
_cell_angle_gamma 90
_cell_formula_units_Z 4
_cell_length_a 11.5163(5)
_cell_length_b 15.1435(7)
_cell_length_c 19.9571(11)
_cell_measurement_reflns_used 9814
_cell_measurement_temperature 100
_cell_measurement_theta_max 32.5
_cell_measurement_theta_min 2.3
_cell_volume 3425.7(3)
_diffrn_ambient_temperature 100
_diffrn_measured_fraction_theta_full 1
_diffrn_measured_fraction_theta_max 1
_diffrn_measurement_device 'four-circle diffractometer'
_diffrn_measurement_device_type 'Bruker KAPPA APEX II CCD'
_diffrn_measurement_method '\w- and \f-scans'
_diffrn_radiation_monochromator graphite
_diffrn_radiation_probe x-ray
_diffrn_radiation_source 'X-ray tube'
_diffrn_radiation_type 'Mo K\a'
_diffrn_radiation_wavelength 0.71073
_diffrn_reflns_av_R_equivalents 0.032
_diffrn_reflns_av_unetI/netI 0.0268
_diffrn_reflns_limit_h_max 17
_diffrn_reflns_limit_h_min -17
_diffrn_reflns_limit_k_max 22
_diffrn_reflns_limit_k_min -22
_diffrn_reflns_limit_l_max 30
_diffrn_reflns_limit_l_min -29
_diffrn_reflns_number 57478
_diffrn_reflns_theta_full 32.59
_diffrn_reflns_theta_max 32.59
_diffrn_reflns_theta_min 2.07
_exptl_absorpt_coefficient_mu 5.293
_exptl_absorpt_correction_T_max 0.80
_exptl_absorpt_correction_T_min 0.58
_exptl_absorpt_correction_type multi-scan
_exptl_absorpt_process_details SADABS
_exptl_crystal_colour 'translucent yellow'
_exptl_crystal_density_diffrn 1.8049
_exptl_crystal_description parallelepiped
_exptl_crystal_F_000 1768
_exptl_crystal_size_max 0.34
_exptl_crystal_size_mid 0.26
_exptl_crystal_size_min 0.12
_platon_squeeze_details
;
;
_refine_diff_density_max 1.81
_refine_diff_density_min -1.11
_refine_ls_extinction_method none
_refine_ls_goodness_of_fit_gt 1.72
_refine_ls_goodness_of_fit_ref 1.61
_refine_ls_hydrogen_treatment constr
_refine_ls_number_constraints 132
_refine_ls_number_parameters 334
_refine_ls_number_reflns 12474
_refine_ls_number_restraints 0
_refine_ls_R_factor_all 0.0384
_refine_ls_R_factor_gt 0.0284
_refine_ls_shift/su_max 0.0425
_refine_ls_shift/su_mean 0.0031
_refine_ls_structure_factor_coef F
_refine_ls_weighting_details w=1/(\s^2^(F)+0.0001F^2^)
_refine_ls_weighting_scheme sigma
_refine_ls_wR_factor_gt 0.0327
_refine_ls_wR_factor_ref 0.0339
_reflns_number_gt 10272
_reflns_number_total 12474
_reflns_threshold_expression I>3\s(I)
_cod_data_source_file c6dt02251k2.cif
_cod_data_source_block 7a
_cod_depositor_comments
;
The following automatic conversions were performed:

'_diffrn_radiation_probe' value 'X-ray' changed to 'x-ray' according
to
/usr/data/users/saulius/crontab/automatic-downloads/rss-feeds/RSC/lib/dictionaries/cif_core.dic
dictionary named 'cif_core.dic' version 2.4.2 from 2011-04-26.

Automatic conversion script
Id: cif_fix_values 4268 2015-11-12 08:31:59Z antanas 

 Adding full bibliography for 7039963--7039968.cif.
;
_cod_original_sg_symbol_Hall '-P 2ycb'
_cod_original_formula_sum 'C27 H33 I2 N3 O2 P2 W1'
_cod_database_code 7039966

loop_
_symmetry_equiv_pos_site_id
_symmetry_equiv_pos_as_xyz
1 x,y,z
2 -x,y+1/2,-z+1/2
3 -x,-y,-z
4 x,-y+1/2,z+1/2

loop_
_atom_site_label
_atom_site_type_symbol
_atom_site_fract_x
_atom_site_fract_y
_atom_site_fract_z
_atom_site_adp_type
_atom_site_U_iso_or_equiv
_atom_site_site_symmetry_multiplicity
_atom_site_occupancy
_atom_site_calc_flag
W1 W 0.661437(9) 0.103080(7) 0.238882(6) Uani 0.01143(3) 4 1 d
I1 I 0.473575(16) 0.232642(11) 0.228877(10) Uani 0.01482(5) 4 1 d
I2 I 0.666068(17) 0.165962(12) 0.102240(10) Uani 0.01777(5) 4 1 d
P1 P 0.56347(6) 0.05729(5) 0.33110(4) Uani 0.01124(18) 4 1 d
P2 P 0.76591(6) -0.01696(5) 0.19445(4) Uani 0.01235(19) 4 1 d
N1 N 0.53007(19) -0.00548(14) 0.20087(12) Uani 0.0102(6) 4 1 d
N2 N 0.42715(19) 0.02370(15) 0.28830(13) Uani 0.0116(6) 4 1 d
N3 N 0.6575(2) -0.06192(15) 0.13369(12) Uani 0.0122(6) 4 1 d
C1 C 0.4262(2) -0.01207(17) 0.22469(15) Uani 0.0117(7) 4 1 d
C2 C 0.3276(2) -0.05308(17) 0.18699(15) Uani 0.0131(7) 4 1 d
C3 C 0.3399(2) -0.09432(17) 0.12716(16) Uani 0.0149(8) 4 1 d
C4 C 0.4484(2) -0.09892(18) 0.10643(15) Uani 0.0141(7) 4 1 d
C5 C 0.5427(2) -0.05528(18) 0.14616(14) Uani 0.0119(7) 4 1 d
C6 C 0.6227(3) -0.04151(19) 0.37812(15) Uani 0.0166(8) 4 1 d
C7 C 0.5728(3) -0.0659(2) 0.44190(18) Uani 0.0234(9) 4 1 d
C8 C 0.5338(2) 0.13258(18) 0.39661(14) Uani 0.0137(7) 4 1 d
C9 C 0.6478(3) 0.1651(2) 0.43942(17) Uani 0.0230(9) 4 1 d
C10 C 0.8153(3) -0.10727(19) 0.25452(16) Uani 0.0197(9) 4 1 d
C11 C 0.9080(3) -0.1731(2) 0.2382(2) Uani 0.0306(11) 4 1 d
C12 C 0.8877(2) 0.0004(2) 0.14902(17) Uani 0.0188(8) 4 1 d
C13 C 0.9886(3) 0.0504(3) 0.1928(2) Uani 0.0311(11) 4 1 d
C14 C 0.3254(2) 0.01340(18) 0.32064(15) Uani 0.0131(7) 4 1 d
C15 C 0.2991(3) -0.0688(2) 0.34492(16) Uani 0.0183(8) 4 1 d
C16 C 0.2027(3) -0.0771(2) 0.37784(17) Uani 0.0217(9) 4 1 d
C17 C 0.1338(3) -0.0047(2) 0.38603(18) Uani 0.0260(10) 4 1 d
C18 C 0.1594(3) 0.0767(2) 0.35971(17) Uani 0.0208(9) 4 1 d
C19 C 0.2542(2) 0.08581(19) 0.32639(16) Uani 0.0164(8) 4 1 d
C20 C 0.6776(2) -0.11046(18) 0.07475(15) Uani 0.0124(7) 4 1 d
C21 C 0.7061(3) -0.19954(19) 0.08101(16) Uani 0.0182(8) 4 1 d
C22 C 0.7239(3) -0.2458(2) 0.02405(17) Uani 0.0229(9) 4 1 d
C23 C 0.7100(3) -0.2055(2) -0.03886(17) Uani 0.0210(9) 4 1 d
C24 C 0.6793(3) -0.1176(2) -0.04466(17) Uani 0.0233(9) 4 1 d
C25 C 0.6646(3) -0.0691(2) 0.01228(16) Uani 0.0186(8) 4 1 d
C26 C 0.7908(2) 0.08134(19) 0.31292(16) Uani 0.0148(8) 4 1 d
C27 C 0.7539(2) 0.21488(19) 0.25588(16) Uani 0.0158(8) 4 1 d
O1 O 0.86967(18) 0.07253(15) 0.35768(12) Uani 0.0211(6) 4 1 d
O2 O 0.80983(19) 0.27726(14) 0.26735(13) Uani 0.0226(7) 4 1 d
H1c2 H 0.253071 -0.052591 0.202287 Uiso 0.0157 4 1 d
H1c3 H 0.272107 -0.120379 0.09929 Uiso 0.0179 4 1 d
H1c4 H 0.458173 -0.130916 0.066269 Uiso 0.017 4 1 d
H1c6 H 0.615517 -0.091152 0.347753 Uiso 0.0199 4 1 d
H2c6 H 0.707028 -0.037102 0.389454 Uiso 0.0199 4 1 d
H1c7 H 0.604982 -0.026938 0.478471 Uiso 0.0281 4 1 d
H2c7 H 0.488484 -0.060212 0.432617 Uiso 0.0281 4 1 d
H3c7 H 0.593767 -0.125679 0.454609 Uiso 0.0281 4 1 d
H1c8 H 0.48927 0.182071 0.375791 Uiso 0.0164 4 1 d
H2c8 H 0.487324 0.103067 0.425291 Uiso 0.0164 4 1 d
H1c9 H 0.630143 0.201999 0.475405 Uiso 0.0276 4 1 d
H2c9 H 0.693921 0.115436 0.458588 Uiso 0.0276 4 1 d
H3c9 H 0.691588 0.198362 0.411348 Uiso 0.0276 4 1 d
H1c10 H 0.840657 -0.083339 0.299249 Uiso 0.0236 4 1 d
H2c10 H 0.747875 -0.139011 0.264037 Uiso 0.0236 4 1 d
H1c11 H 0.919379 -0.218925 0.271951 Uiso 0.0367 4 1 d
H2c11 H 0.881242 -0.198705 0.194133 Uiso 0.0367 4 1 d
H3c11 H 0.981253 -0.142859 0.238208 Uiso 0.0367 4 1 d
H1c12 H 0.915866 -0.055655 0.136097 Uiso 0.0225 4 1 d
H2c12 H 0.860344 0.033045 0.108045 Uiso 0.0225 4 1 d
H1c13 H 0.962814 0.108939 0.201486 Uiso 0.0373 4 1 d
H2c13 H 1.012258 0.019907 0.235121 Uiso 0.0373 4 1 d
H3c13 H 1.054247 0.053977 0.169163 Uiso 0.0373 4 1 d
H1c15 H 0.346819 -0.119285 0.339083 Uiso 0.022 4 1 d
H1c16 H 0.184072 -0.133658 0.394977 Uiso 0.026 4 1 d
H1c17 H 0.068518 -0.010501 0.409727 Uiso 0.0312 4 1 d
H1c18 H 0.110842 0.12689 0.364769 Uiso 0.025 4 1 d
H1c19 H 0.270522 0.141737 0.307404 Uiso 0.0197 4 1 d
H1c21 H 0.713215 -0.228565 0.124316 Uiso 0.0219 4 1 d
H1c22 H 0.746292 -0.306898 0.028284 Uiso 0.0275 4 1 d
H1c23 H 0.721654 -0.238417 -0.078237 Uiso 0.0253 4 1 d
H1c24 H 0.667967 -0.089604 -0.088488 Uiso 0.0279 4 1 d
H1c25 H 0.645608 -0.007375 0.008214 Uiso 0.0224 4 1 d

loop_
_atom_site_aniso_label
_atom_site_aniso_type_symbol
_atom_site_aniso_U_11
_atom_site_aniso_U_22
_atom_site_aniso_U_33
_atom_site_aniso_U_12
_atom_site_aniso_U_13
_atom_site_aniso_U_23
W1 W 0.01106(5) 0.01214(5) 0.01060(5) -0.00035(4) 0.00061(4) -0.00168(4)
I1 I 0.01497(8) 0.01225(8) 0.01656(9) 0.00247(6) 0.00093(7) 0.00099(7)
I2 I 0.02414(10) 0.01610(9) 0.01328(9) -0.00170(7) 0.00387(7) 0.00136(7)
P1 P 0.0121(3) 0.0120(3) 0.0093(3) 0.0015(2) 0.0009(2) -0.0007(3)
P2 P 0.0098(3) 0.0152(3) 0.0115(3) 0.0010(3) 0.0005(2) -0.0032(3)
N1 N 0.0093(9) 0.0112(10) 0.0100(11) -0.0016(8) 0.0017(8) -0.0013(8)
N2 N 0.0085(9) 0.0136(10) 0.0129(11) -0.0014(8) 0.0024(8) -0.0017(9)
N3 N 0.0132(10) 0.0132(10) 0.0098(11) -0.0011(9) 0.0013(8) -0.0043(9)
C1 C 0.0158(12) 0.0082(11) 0.0111(12) -0.0006(9) 0.0024(10) 0.0013(9)
C2 C 0.0123(12) 0.0131(12) 0.0135(13) -0.0009(10) 0.0010(10) 0.0012(10)
C3 C 0.0139(12) 0.0136(12) 0.0155(14) -0.0023(10) -0.0020(10) 0.0016(11)
C4 C 0.0149(12) 0.0155(12) 0.0116(13) -0.0022(10) 0.0011(10) -0.0014(10)
C5 C 0.0121(11) 0.0144(12) 0.0091(12) -0.0014(10) 0.0013(9) 0.0020(10)
C6 C 0.0188(13) 0.0168(13) 0.0143(14) 0.0065(11) 0.0031(11) 0.0020(11)
C7 C 0.0260(16) 0.0260(16) 0.0187(16) 0.0092(13) 0.0056(13) 0.0063(13)
C8 C 0.0160(12) 0.0137(12) 0.0114(13) 0.0028(10) 0.0028(10) -0.0018(10)
C9 C 0.0249(15) 0.0238(15) 0.0180(16) 0.0033(13) -0.0023(12) -0.0089(13)
C10 C 0.0217(14) 0.0209(14) 0.0156(15) 0.0087(12) 0.0009(12) -0.0012(12)
C11 C 0.0316(18) 0.0275(17) 0.030(2) 0.0130(15) -0.0007(15) -0.0072(15)
C12 C 0.0127(12) 0.0261(15) 0.0183(15) -0.0008(11) 0.0049(11) -0.0032(12)
C13 C 0.0173(14) 0.046(2) 0.031(2) -0.0099(15) 0.0077(14) -0.0138(17)
C14 C 0.0105(11) 0.0165(13) 0.0125(13) -0.0022(10) 0.0025(10) -0.0020(10)
C15 C 0.0189(14) 0.0186(13) 0.0193(15) 0.0009(12) 0.0082(12) 0.0023(12)
C16 C 0.0192(14) 0.0248(15) 0.0224(17) 0.0020(12) 0.0071(12) 0.0051(13)
C17 C 0.0156(13) 0.044(2) 0.0192(16) 0.0020(14) 0.0051(12) -0.0019(15)
C18 C 0.0130(13) 0.0261(15) 0.0225(16) 0.0037(12) 0.0006(11) -0.0062(13)
C19 C 0.0134(12) 0.0151(13) 0.0202(15) 0.0030(10) 0.0012(11) -0.0025(11)
C20 C 0.0123(11) 0.0134(12) 0.0111(13) -0.0009(10) 0.0014(10) -0.0040(10)
C21 C 0.0264(15) 0.0146(13) 0.0124(14) 0.0000(12) -0.0005(12) -0.0003(11)
C22 C 0.0331(17) 0.0124(13) 0.0199(16) 0.0060(12) -0.0047(13) -0.0061(12)
C23 C 0.0223(15) 0.0224(14) 0.0180(15) 0.0015(12) 0.0023(12) -0.0095(13)
C24 C 0.0369(18) 0.0215(15) 0.0114(14) -0.0011(13) 0.0042(13) 0.0005(12)
C25 C 0.0284(15) 0.0137(13) 0.0129(14) 0.0013(12) 0.0011(12) -0.0005(11)
C26 C 0.0151(12) 0.0157(12) 0.0136(14) 0.0012(10) 0.0026(10) -0.0043(11)
C27 C 0.0141(12) 0.0159(13) 0.0179(15) 0.0015(10) 0.0042(11) -0.0019(11)
O1 O 0.0154(10) 0.0290(11) 0.0164(11) 0.0034(9) -0.0043(8) -0.0041(9)
O2 O 0.0184(10) 0.0170(10) 0.0328(14) -0.0045(8) 0.0059(10) -0.0044(10)

loop_
_atom_type_symbol
_atom_type_scat_dispersion_real
_atom_type_scat_dispersion_imag
_atom_type_scat_source
C 0.0033 0.0016 'International Tables Vol C tables 4.2.6.8 and 6.1.1.1'
H 0.0000 0.0000 'International Tables Vol C tables 4.2.6.8 and 6.1.1.1'
I -0.4742 1.8119 'International Tables Vol C tables 4.2.6.8 and 6.1.1.1'
N 0.0061 0.0033 'International Tables Vol C tables 4.2.6.8 and 6.1.1.1'
O 0.0106 0.0060 'International Tables Vol C tables 4.2.6.8 and 6.1.1.1'
P 0.1023 0.0942 'International Tables Vol C tables 4.2.6.8 and 6.1.1.1'
W -0.8490 6.8722 'International Tables Vol C tables 4.2.6.8 and 6.1.1.1'

loop_
_geom_angle_atom_site_label_1
_geom_angle_atom_site_label_2
_geom_angle_atom_site_label_3
_geom_angle
I1 W1 I2 81.40(1)
I1 W1 P1 78.71(2)
I1 W1 P2 153.03(2)
I1 W1 N1 91.25(6)
I1 W1 C26 129.25(9)
I1 W1 C27 78.88(7)
I2 W1 P1 153.77(2)
I2 W1 P2 79.05(2)
I2 W1 N1 92.60(6)
I2 W1 C26 129.48(8)
I2 W1 C27 77.49(9)
P1 W1 P2 112.93(3)
P1 W1 C26 76.69(10)
P1 W1 C27 114.80(10)
P2 W1 C26 77.72(9)
P2 W1 C27 114.34(9)
C26 W1 C27 72.45(12)
N1 I1 N2 37.45(6)
N1 I2 N3 36.98(5)
W1 P1 N2 102.31(9)
W1 P1 C6 116.19(11)
W1 P1 C8 122.71(10)
N2 P1 C6 103.67(12)
N2 P1 C8 105.74(12)
C6 P1 C8 104.17(13)
W1 P2 N3 102.05(8)
W1 P2 C10 115.69(11)
W1 P2 C12 123.27(10)
N3 P2 C10 105.50(12)
N3 P2 C12 103.49(13)
C10 P2 C12 104.79(14)
I1 N1 I2 60.68(3)
I1 N1 C1 80.31(14)
I1 N1 C5 134.91(17)
I2 N1 C1 134.69(16)
I2 N1 C5 81.29(16)
C1 N1 C5 117.7(2)
I1 N2 P1 73.59(8)
I1 N2 C1 91.15(15)
I1 N2 C14 116.09(15)
P1 N2 C1 115.46(19)
P1 N2 C14 123.39(19)
C1 N2 C14 119.7(2)
I2 N3 P2 72.38(8)
I2 N3 C5 91.06(15)
I2 N3 C20 110.00(16)
P2 N3 C5 116.07(19)
P2 N3 C20 125.22(19)
C5 N3 C20 118.5(2)
N1 C1 N2 115.3(2)
N1 C1 C2 121.7(3)
N2 C1 C2 123.0(3)
C1 C2 C3 118.1(3)
C1 C2 H1c2 120.95
C3 C2 H1c2 120.95
C2 C3 C4 121.2(2)
C2 C3 H1c3 119.38
C4 C3 H1c3 119.38
C3 C4 C5 117.4(3)
C3 C4 H1c4 121.31
C5 C4 H1c4 121.31
N1 C5 N3 115.2(2)
N1 C5 C4 122.5(3)
N3 C5 C4 122.3(3)
P1 C6 C7 117.5(2)
P1 C6 H1c6 109.47
P1 C6 H2c6 109.47
C7 C6 H1c6 109.47
C7 C6 H2c6 109.47
H1c6 C6 H2c6 100
C6 C7 H1c7 109.47
C6 C7 H2c7 109.47
C6 C7 H3c7 109.47
H1c7 C7 H2c7 109.47
H1c7 C7 H3c7 109.47
H2c7 C7 H3c7 109.47
P1 C8 C9 110.8(2)
P1 C8 H1c8 109.47
P1 C8 H2c8 109.47
C9 C8 H1c8 109.47
C9 C8 H2c8 109.47
H1c8 C8 H2c8 108.09
C8 C9 H1c9 109.47
C8 C9 H2c9 109.47
C8 C9 H3c9 109.47
H1c9 C9 H2c9 109.47
H1c9 C9 H3c9 109.47
H2c9 C9 H3c9 109.47
P2 C10 C11 119.3(3)
P2 C10 H1c10 109.47
P2 C10 H2c10 109.47
C11 C10 H1c10 109.47
C11 C10 H2c10 109.47
H1c10 C10 H2c10 97.42
C10 C11 H1c11 109.47
C10 C11 H2c11 109.47
C10 C11 H3c11 109.47
H1c11 C11 H2c11 109.47
H1c11 C11 H3c11 109.47
H2c11 C11 H3c11 109.47
P2 C12 C13 111.3(2)
P2 C12 H1c12 109.47
P2 C12 H2c12 109.47
C13 C12 H1c12 109.47
C13 C12 H2c12 109.47
H1c12 C12 H2c12 107.59
C12 C13 H1c13 109.47
C12 C13 H2c13 109.47
C12 C13 H3c13 109.47
H1c13 C13 H2c13 109.47
H1c13 C13 H3c13 109.47
H2c13 C13 H3c13 109.47
N2 C14 C15 119.8(3)
N2 C14 C19 119.4(3)
C15 C14 C19 120.8(3)
C14 C15 C16 119.1(3)
C14 C15 H1c15 120.44
C16 C15 H1c15 120.44
C15 C16 C17 120.5(3)
C15 C16 H1c16 119.75
C17 C16 H1c16 119.75
C16 C17 C18 119.6(3)
C16 C17 H1c17 120.2
C18 C17 H1c17 120.2
C17 C18 C19 120.6(3)
C17 C18 H1c18 119.71
C19 C18 H1c18 119.71
C14 C19 C18 119.3(3)
C14 C19 H1c19 120.34
C18 C19 H1c19 120.34
N3 C20 C21 119.5(3)
N3 C20 C25 119.9(2)
C21 C20 C25 120.6(3)
C20 C21 C22 119.1(3)
C20 C21 H1c21 120.47
C22 C21 H1c21 120.47
C21 C22 C23 120.9(3)
C21 C22 H1c22 119.53
C23 C22 H1c22 119.53
C22 C23 C24 119.4(3)
C22 C23 H1c23 120.29
C24 C23 H1c23 120.29
C23 C24 C25 120.6(3)
C23 C24 H1c24 119.69
C25 C24 H1c24 119.69
C20 C25 C24 119.3(3)
C20 C25 H1c25 120.33
C24 C25 H1c25 120.33
W1 C26 O1 176.8(3)
W1 C27 O2 177.5(2)

loop_
_geom_bond_atom_site_label_1
_geom_bond_atom_site_label_2
_geom_bond_distance
W1 I1 2.9013(3)
W1 I2 2.8978(3)
W1 P1 2.4237(8)
W1 P2 2.4322(8)
W1 C26 1.932(3)
W1 C27 1.997(3)
I1 N1 3.724(2)
I1 N2 3.454(2)
I2 N1 3.762(2)
I2 N3 3.512(2)
P1 N2 1.726(2)
P1 C6 1.833(3)
P1 C8 1.812(3)
P2 N3 1.720(2)
P2 C10 1.841(3)
P2 C12 1.818(3)
N1 C1 1.366(4)
N1 C5 1.356(4)
N2 C1 1.379(4)
N2 C14 1.443(4)
N3 C5 1.391(4)
N3 C20 1.440(4)
C1 C2 1.393(4)
C2 C3 1.377(4)
C2 H1c2 0.96
C3 C4 1.385(4)
C3 H1c3 0.96
C4 C5 1.394(4)
C4 H1c4 0.96
C6 C7 1.531(5)
C6 H1c6 0.96
C6 H2c6 0.96
C7 H1c7 0.96
C7 H2c7 0.96
C7 H3c7 0.96
C8 C9 1.517(4)
C8 H1c8 0.96
C8 H2c8 0.96
C9 H1c9 0.96
C9 H2c9 0.96
C9 H3c9 0.96
C10 C11 1.538(5)
C10 H1c10 0.96
C10 H2c10 0.96
C11 H1c11 0.96
C11 H2c11 0.96
C11 H3c11 0.96
C12 C13 1.526(4)
C12 H1c12 0.96
C12 H2c12 0.96
C13 H1c13 0.96
C13 H2c13 0.96
C13 H3c13 0.96
C14 C15 1.389(4)
C14 C19 1.386(4)
C15 C16 1.392(5)
C15 H1c15 0.96
C16 C17 1.380(5)
C16 H1c16 0.96
C17 C18 1.392(5)
C17 H1c17 0.96
C18 C19 1.381(5)
C18 H1c18 0.96
C19 H1c19 0.96
C20 C21 1.389(4)
C20 C25 1.380(4)
C21 C22 1.381(5)
C21 H1c21 0.96
C22 C23 1.380(5)
C22 H1c22 0.96
C23 C24 1.377(4)
C23 H1c23 0.96
C24 C25 1.388(5)
C24 H1c24 0.96
C25 H1c25 0.96
C26 O1 1.164(3)
C27 O2 1.143(4)

loop_
_platon_squeeze_void_nr
_platon_squeeze_void_average_x
_platon_squeeze_void_average_y
_platon_squeeze_void_average_z
_platon_squeeze_void_volume
_platon_squeeze_void_count_electrons
1 0.000 0.000 0.000 287.2 60.5
2 0.000 0.500 0.500 287.2 61.0
